data_8101017
loop_
_publ_author_name
'Aechter, Bernd'
'Polborn, Kurt'
'Beck, Wolfgang'

_publ_section_title
;
Crystal structure of \m-2,2'-bipyrimidine-octacarbonyl-dirhenium(I) 
bis(trifluoromethanesulfonate) bis(acetonitrile), (C~16~H~6~N~4~O~8~Re~2~)
(CF~3~O~3~S)~2~(C~2~H~3~N)~2~
;
_journal_issue 3
_journal_name_full 'Zeitschrift f\"ur Kristallographie - New Crystal Structures'
_journal_page_first 405
_journal_page_last 406
_journal_volume 216
_journal_year 2001
_chemical_formula_moiety '(C16 H6 N4 O8 Re2) 2(C F3 O3 S) 2(C2 H3 N)'
_chemical_formula_structural '(C16 H6 N4 O8 Re2) (C F3 O3 S)2 (C2 H3 N)2'
_chemical_formula_sum 'C22 H12 F6 N6 O14 Re2 S2'
_chemical_formula_weight 1134.90
_space_group_IT_number 2
_symmetry_cell_setting triclinic
_symmetry_space_group_name_Hall '-P 1'
_symmetry_space_group_name_H-M 'P -1'
_cell_angle_alpha 62.925(10)
_cell_angle_beta 89.404(10)
_cell_angle_gamma 80.601(9)
_cell_formula_units_Z 1
_cell_length_a 7.7789(8)
_cell_length_b 10.7273(11)
_cell_length_c 11.0853(12)
_cell_measurement_temperature 293(2)
_cell_volume 810.45(15)
_diffrn_ambient_temperature 293(2)
_exptl_crystal_density_diffrn 2.325
_refine_ls_R_factor_obs 0.0197
_refine_ls_wR_factor_obs 0.0610
_cod_database_code 8101017

loop_
_symmetry_equiv_pos_as_xyz
'x, y, z'
'-x, -y, -z'

loop_
_atom_site_aniso_label
_atom_site_aniso_U_11
_atom_site_aniso_U_22
_atom_site_aniso_U_33
_atom_site_aniso_U_23
_atom_site_aniso_U_13
_atom_site_aniso_U_12
Re1 0.03534(12) 0.03047(12) 0.02754(12) -0.01074(9) 0.00179(8) -0.00703(8)
S1 0.0379(7) 0.0490(8) 0.0501(8) -0.0249(7) 0.0061(6) -0.0092(6)
F1 0.105(4) 0.079(3) 0.068(3) -0.037(2) 0.002(2) 0.037(3)
F2 0.087(3) 0.117(4) 0.101(4) -0.063(3) 0.051(3) -0.057(3)
F3 0.082(3) 0.100(3) 0.052(2) -0.033(2) -0.014(2) -0.001(2)
O1 0.063(3) 0.074(3) 0.061(3) -0.034(3) 0.022(2) -0.004(2)
O2 0.058(3) 0.074(3) 0.092(4) -0.036(3) -0.013(3) -0.023(3)
O3 0.065(3) 0.064(3) 0.048(2) -0.025(2) -0.009(2) -0.022(2)
O4 0.067(3) 0.051(3) 0.049(3) 0.008(2) 0.000(2) -0.017(2)
O5 0.056(3) 0.102(4) 0.059(3) -0.049(3) -0.001(2) -0.016(3)
O6 0.070(3) 0.064(3) 0.075(3) -0.023(3) 0.005(3) -0.031(3)
O7 0.065(3) 0.058(3) 0.098(4) -0.034(3) 0.028(3) 0.002(2)
N1 0.035(2) 0.027(2) 0.031(2) -0.014(2) -0.003(2) -0.004(2)
N2 0.033(2) 0.025(2) 0.029(2) -0.010(2) -0.002(2) -0.006(2)
N3 0.083(4) 0.072(4) 0.069(4) -0.038(3) -0.007(3) -0.022(3)
C1 0.049(3) 0.053(3) 0.033(3) -0.016(3) 0.007(2) -0.008(3)
C2 0.050(3) 0.037(3) 0.045(3) -0.016(3) -0.002(3) -0.010(2)
C3 0.049(3) 0.036(3) 0.032(3) -0.014(2) 0.005(2) -0.008(2)
C4 0.039(3) 0.050(3) 0.041(3) -0.015(3) 0.001(2) -0.010(2)
C5 0.031(2) 0.026(2) 0.026(2) -0.012(2) 0.000(2) -0.003(2)
C6 0.046(3) 0.019(2) 0.034(3) -0.006(2) -0.005(2) -0.005(2)
C7 0.044(3) 0.024(2) 0.045(3) -0.015(2) -0.007(2) 0.003(2)
C8 0.038(3) 0.030(3) 0.041(3) -0.020(2) -0.004(2) -0.001(2)
C9 0.046(3) 0.055(4) 0.050(3) -0.027(3) 0.000(3) 0.000(3)
C10 0.049(3) 0.059(4) 0.051(3) -0.025(3) 0.000(3) -0.019(3)
C11 0.056(4) 0.065(4) 0.082(5) -0.040(4) 0.011(3) -0.014(3)

loop_
_atom_site_label
_atom_site_type_symbol
_atom_site_fract_x
_atom_site_fract_y
_atom_site_fract_z
_atom_site_U_iso_or_equiv
_atom_site_thermal_displace_type
_atom_site_occupancy
_atom_site_calc_flag
_atom_site_refinement_flags
_atom_site_disorder_group
Re1 Re 0.16490(2) 0.09281(2) 0.24225(2) 0.03198(8) Uani 1 d . .
S1 S -0.2462(2) 0.4093(2) -0.2556(2) 0.0446(3) Uani 1 d . .
F1 F -0.4596(7) 0.5174(5) -0.1322(5) 0.090(2) Uani 1 d . .
F2 F -0.4573(6) 0.2978(6) -0.0649(5) 0.092(2) Uani 1 d . .
F3 F -0.2482(6) 0.3624(5) -0.0014(4) 0.0802(13) Uani 1 d . .
O1 O 0.4462(6) -0.0586(6) 0.1344(5) 0.0662(13) Uani 1 d . .
O2 O 0.4787(7) 0.1781(6) 0.3433(6) 0.0740(15) Uani 1 d . .
O3 O -0.1240(6) 0.0200(5) 0.1007(5) 0.0577(11) Uani 1 d . .
O4 O 0.1513(6) 0.3724(5) -0.0213(5) 0.0667(13) Uani 1 d . .
O5 O -0.3874(6) 0.4428(6) -0.3531(5) 0.0673(13) Uani 1 d . .
O6 O -0.1497(7) 0.5214(6) -0.2853(6) 0.0710(14) Uani 1 d . .
O7 O -0.1433(7) 0.2701(6) -0.2116(6) 0.076(2) Uani 1 d . .
N1 N 0.1578(5) -0.0931(4) 0.4383(4) 0.0310(8) Uani 1 d . .
N2 N 0.0266(5) -0.1683(4) 0.6485(4) 0.0299(8) Uani 1 d . .
N3 N -0.2513(9) -0.1073(7) 0.4053(7) 0.072(2) Uani 1 d . .
C1 C 0.3387(8) -0.0015(7) 0.1714(6) 0.0467(13) Uani 1 d . .
C2 C 0.3605(8) 0.1467(6) 0.3138(6) 0.0448(13) Uani 1 d . .
C3 C -0.0232(7) 0.0436(6) 0.1559(5) 0.0394(12) Uani 1 d . .
C4 C 0.1547(7) 0.2691(6) 0.0765(6) 0.0450(13) Uani 1 d . .
C5 C 0.0506(6) -0.0712(5) 0.5239(5) 0.0278(9) Uani 1 d . .
C6 C 0.1182(7) -0.3002(5) 0.6914(5) 0.0354(11) Uani 1 d . .
H6 H 0.1047(7) -0.3712(5) 0.7776(5) 0.043 Uiso 1 calc R .
C7 C 0.2322(7) -0.3314(5) 0.6087(5) 0.0385(11) Uani 1 d . .
H7 H 0.2958(7) -0.4228(5) 0.6387(5) 0.046 Uiso 1 calc R .
C8 C 0.2508(7) -0.2259(5) 0.4815(5) 0.0357(11) Uani 1 d . .
H8 H 0.3273(7) -0.2457(5) 0.4249(5) 0.043 Uiso 1 calc R .
C9 C -0.3569(8) 0.3954(7) -0.1062(6) 0.0502(14) Uani 1 d . .
C10 C -0.2458(8) -0.2007(7) 0.3835(7) 0.0516(14) Uani 1 d . .
C11 C -0.2393(9) -0.3187(8) 0.3538(8) 0.065(2) Uani 1 d . .
H11A H -0.2041(9) -0.4062(8) 0.4353(8) 0.078 Uiso 1 calc R .
H11B H -0.1567(9) -0.3116(8) 0.2871(8) 0.078 Uiso 1 calc R .
H11C H -0.3528(9) -0.3169(8) 0.3193(8) 0.078 Uiso 1 calc R .

loop_
_geom_bond_atom_site_label_1
_geom_bond_atom_site_label_2
_geom_bond_distance
_geom_bond_site_symmetry_2
_geom_bond_publ_flag
Re1 C1 1.929(6) . ?
Re1 C4 1.936(6) . ?
Re1 C2 2.002(6) . ?
Re1 C3 2.019(6) . ?
Re1 N1 2.189(4) . ?
Re1 N2 2.192(4) 2_556 ?
S1 O5 1.431(5) . ?
S1 O6 1.431(5) . ?
S1 O7 1.437(5) . ?
S1 C9 1.815(6) . ?
F1 C9 1.324(7) . ?
F2 C9 1.318(8) . ?
F3 C9 1.318(7) . ?
O1 C1 1.139(7) . ?
O2 C2 1.130(7) . ?
O3 C3 1.126(7) . ?
O4 C4 1.141(7) . ?
N1 C5 1.332(6) . ?
N1 C8 1.353(6) . ?
N2 C5 1.333(6) . ?
N2 C6 1.342(6) . ?
N2 Re1 2.192(4) 2_556 ?
N3 C10 1.127(9) . ?
C5 C5 1.453(9) 2_556 ?
C6 C7 1.381(8) . ?
C7 C8 1.373(8) . ?
C10 C11 1.438(10) . ?
